data_2200996
loop_
_publ_author_name
'Fallon, Gary D.'
'Lau, Vei-Lin'
'Langford, Steven J.'

_publ_section_title
;Ammonium
 2,5,8,11,21,24,27-octaoxatricyclo[26.4.0.0^12,17^]dotriaconta-1(32),12(17),13,15,28,30-hexaene
 hexafluorophosphate
;
_journal_issue 3
_journal_name_full 'Acta Crystallographica Section E'
_journal_page_first o321
_journal_page_last o323
_journal_paper_doi 10.1107/S1600536802003100
_journal_volume 58
_journal_year 2002
_chemical_formula_iupac 'N1 H4 1+, C24 H32 O8, P1 F6 1-'
_chemical_formula_moiety 'N1 H4 1+, C24 H32 O8, P1 F6 1-'
_chemical_formula_sum 'C24 H36 F6 N O8 P'
_chemical_formula_weight 611.51
_space_group_IT_number 2
_symmetry_cell_setting triclinic
_symmetry_space_group_name_Hall '-P 1'
_symmetry_space_group_name_H-M 'P -1'
_cell_angle_alpha 69.3710(10)
_cell_angle_beta 71.5360(10)
_cell_angle_gamma 89.6700(10)
_cell_formula_units_Z 2
_cell_length_a 10.1950(2)
_cell_length_b 10.6379(2)
_cell_length_c 14.5447(3)
_cell_measurement_reflns_used 16366
_cell_measurement_temperature 123(2)
_cell_measurement_theta_max 28.3
_cell_measurement_theta_min .4
_cell_volume 1390.30(5)
_computing_cell_refinement 'HKL SCALEPACK (Otwinowski & Minor 1997)'
_computing_data_collection 'COLLECT (Nonius, 1997-2000)'
_computing_data_reduction 'HKL DENZO and SCALEPACK (Otwinowski & Minor 1997)'
_computing_molecular_graphics 'ORTEP-3 for Windows (Farrugia, 1997)'
_computing_publication_material 'WinGX (Farrugia, 1999)'
_computing_structure_refinement 'SHELXL97 (Sheldrick, 1997)'
_computing_structure_solution 'SHELXS97 (Sheldrick, 1997)'
_diffrn_measured_fraction_theta_full .992
_diffrn_measured_fraction_theta_max .97
_diffrn_measurement_device '95mm CCD camera on \k-goniostat'
_diffrn_measurement_device_type KappaCCD
_diffrn_measurement_method 'CCD rotation images, thick slices [scan type available ?]'
_diffrn_radiation_type MoK\a
_diffrn_radiation_wavelength .71073
_diffrn_reflns_av_R_equivalents .0437
_diffrn_reflns_limit_h_max 13
_diffrn_reflns_limit_h_min -12
_diffrn_reflns_limit_k_max 14
_diffrn_reflns_limit_k_min -13
_diffrn_reflns_limit_l_max 19
_diffrn_reflns_limit_l_min -18
_diffrn_reflns_number 16366
_diffrn_reflns_theta_full 27.5
_diffrn_reflns_theta_max 28.31
_diffrn_reflns_theta_min 2.76
_exptl_absorpt_coefficient_mu .187
_exptl_absorpt_correction_type none
_exptl_crystal_colour colourless
_exptl_crystal_density_diffrn 1.461
_exptl_crystal_density_method 'not measured'
_exptl_crystal_description tabular
_exptl_crystal_F_000 640
_exptl_crystal_size_max .2
_exptl_crystal_size_mid .12
_exptl_crystal_size_min .08
_refine_diff_density_max .635
_refine_diff_density_min -.551
_refine_ls_extinction_method none
_refine_ls_goodness_of_fit_ref .974
_refine_ls_hydrogen_treatment mixed
_refine_ls_matrix_type full
_refine_ls_number_parameters 377
_refine_ls_number_reflns 6721
_refine_ls_number_restraints 0
_refine_ls_restrained_S_all .974
_refine_ls_R_factor_gt .0508
_refine_ls_shift/su_max .009
_refine_ls_structure_factor_coef Fsqd
_refine_ls_weighting_details 'calc w = 1/[\s^2^(Fo^2^)+(0.0619P)^2^] where  P = (Fo^2^+2Fc^2^)/3'
_refine_ls_weighting_scheme calc
_refine_ls_wR_factor_ref .1325
_reflns_number_gt 3813
_reflns_number_total 6721
_reflns_threshold_expression I>2\s(I)
_cod_data_source_file ww6007.cif
_cod_data_source_block I
_cod_original_formula_sum 'C24 H36 F6 N1 O8 P1'
_cod_database_code 2200996
_cod_database_fobs_code 2200996

loop_
_symmetry_equiv_pos_as_xyz
'x, y, z'
'-x, -y, -z'

loop_
_atom_site_label
_atom_site_fract_x
_atom_site_fract_y
_atom_site_fract_z
_atom_site_U_iso_or_equiv
_atom_site_adp_type
_atom_site_calc_flag
_atom_site_refinement_flags
_atom_site_occupancy
_atom_site_disorder_assembly
_atom_site_disorder_group
_atom_site_type_symbol
C1 .3129(2) -.1603(2) .46349(16) .0207(5) Uani d . 1 . . C
C2 .2641(2) -.2965(2) .50646(17) .0258(5) Uani d . 1 . . C
H2 .2659 -.3447 .4622 .031 Uiso calc R 1 . . H
C3 .2125(2) -.3635(2) .61440(18) .0285(5) Uani d . 1 . . C
H3 .1785 -.457 .6436 .034 Uiso calc R 1 . . H
C4 .2107(2) -.2941(2) .67843(18) .0284(5) Uani d . 1 . . C
H4 .1769 -.3404 .752 .034 Uiso calc R 1 . . H
C5 .2579(2) -.1570(2) .63661(17) .0254(5) Uani d . 1 . . C
H5 .2555 -.1097 .6816 .031 Uiso calc R 1 . . H
C6 .3086(2) -.0886(2) .52907(16) .0220(5) Uani d . 1 . . C
C7 .3315(2) .1256(2) .54566(16) .0231(5) Uani d . 1 . . C
H7A .3773 .0918 .599 .028 Uiso calc R 1 . . H
H7B .2301 .118 .5819 .028 Uiso calc R 1 . . H
C8 .3872(2) .2705(2) .47824(17) .0264(5) Uani d . 1 . . C
H8A .3657 .325 .5229 .032 Uiso calc R 1 . . H
H8B .4898 .2768 .4486 .032 Uiso calc R 1 . . H
C9 .1858(2) .3367(2) .42397(18) .0289(5) Uani d . 1 . . C
H9A .1675 .4266 .3821 .035 Uiso calc R 1 . . H
H9B .1485 .3255 .4984 .035 Uiso calc R 1 . . H
C10 .1133(2) .2282(2) .40712(17) .0293(5) Uani d . 1 . . C
H10A .1347 .1381 .446 .035 Uiso calc R 1 . . H
H10B .0112 .2296 .4324 .035 Uiso calc R 1 . . H
C11 .1237(2) .1419(2) .27621(18) .0278(5) Uani d . 1 . . C
H11A .0239 .1087 .3152 .033 Uiso calc R 1 . . H
H11B .179 .0674 .2985 .033 Uiso calc R 1 . . H
C12 .1506(2) .1856(2) .16160(17) .0254(5) Uani d . 1 . . C
H12A .1222 .1093 .1454 .03 Uiso calc R 1 . . H
H12B .0959 .2606 .1392 .03 Uiso calc R 1 . . H
C13 .3387(2) .2886(2) -.00041(16) .0203(5) Uani d . 1 . . C
C14 .2543(2) .2851(2) -.05749(17) .0251(5) Uani d . 1 . . C
H14 .1628 .2383 -.0231 .03 Uiso calc R 1 . . H
C15 .3036(2) .3505(2) -.16579(18) .0279(5) Uani d . 1 . . C
H15 .2454 .348 -.205 .033 Uiso calc R 1 . . H
C16 .4359(2) .4185(2) -.21610(17) .0256(5) Uani d . 1 . . C
H16 .4686 .4636 -.2898 .031 Uiso calc R 1 . . H
C17 .5221(2) .4209(2) -.15839(17) .0241(5) Uani d . 1 . . C
H17 .6135 .468 -.1931 .029 Uiso calc R 1 . . H
C18 .4754(2) .3556(2) -.05178(16) .0206(5) Uani d . 1 . . C
C19 .6980(2) .4006(2) -.04130(16) .0227(5) Uani d . 1 . . C
H19A .7107 .4966 -.0884 .027 Uiso calc R 1 . . H
H19B .7409 .3465 -.0837 .027 Uiso calc R 1 . . H
C20 .7664(2) .3860(2) .03955(17) .0251(5) Uani d . 1 . . C
H20A .8675 .4148 .0032 .03 Uiso calc R 1 . . H
H20B .7292 .4487 .0756 .03 Uiso calc R 1 . . H
C21 .8072(2) .1501(2) .07834(18) .0269(5) Uani d . 1 . . C
H21A .8561 .0941 .1244 .032 Uiso calc R 1 . . H
H21B .8763 .1936 .0075 .032 Uiso calc R 1 . . H
C22 .6964(2) .0610(2) .07462(17) .0283(5) Uani d . 1 . . C
H22A .6451 .1162 .0302 .034 Uiso calc R 1 . . H
H22B .7392 -.0061 .045 .034 Uiso calc R 1 . . H
C23 .4812(2) -.0731(2) .18246(17) .0266(5) Uani d . 1 . . C
H23A .5059 -.1257 .1364 .032 Uiso calc R 1 . . H
H23B .4204 -.0059 .1578 .032 Uiso calc R 1 . . H
C24 .4062(2) -.1658(2) .29223(16) .0253(5) Uani d . 1 . . C
H24A .3213 -.2147 .2957 .03 Uiso calc R 1 . . H
H24B .4668 -.2333 .3168 .03 Uiso calc R 1 . . H
N1 .4623(2) .2082(2) .24701(16) .0218(4) Uani d . 1 . . N
O1 .35901(15) .04659(14) .48033(11) .0225(3) Uani d . 1 . . O
O2 .33418(14) .32964(15) .39406(11) .0254(4) Uani d . 1 . . O
O3 .16171(15) .25410(15) .29787(11) .0271(4) Uani d . 1 . . O
O4 .29767(14) .22981(15) .10713(11) .0232(3) Uani d . 1 . . O
O5 .55144(14) .35355(15) .01218(11) .0215(3) Uani d . 1 . . O
O6 .74804(15) .25306(15) .11655(11) .0237(3) Uani d . 1 . . O
O7 .60376(15) -.00615(15) .17881(11) .0264(4) Uani d . 1 . . O
O8 .36844(15) -.08689(14) .35784(11) .0234(3) Uani d . 1 . . O
F1 .01733(15) .67182(18) .18470(12) .0529(5) Uani d . 1 . . F
F2 .17876(14) .82921(16) .17226(11) .0459(4) Uani d . 1 . . F
F3 .02872(17) .86009(18) .30988(14) .0668(5) Uani d . 1 . . F
F4 -.13337(13) .70644(15) .32083(10) .0400(4) Uani d . 1 . . F
F5 -.03158(18) .88075(17) .16863(15) .0735(6) Uani d . 1 . . F
F6 .07863(18) .65261(17) .32354(14) .0674(6) Uani d . 1 . . F
P1 .02327(6) .76736(6) .24695(5) .02525(17) Uani d . 1 . . P
H1C .418(3) .227(3) .199(2) .058(9) Uiso d . 1 . . H
H1D .562(3) .224(3) .211(2) .042(7) Uiso d . 1 . . H
H1A .429(3) .266(3) .287(2) .053(8) Uiso d . 1 . . H
H1B .436(3) .122(3) .288(2) .043(8) Uiso d . 1 . . H

loop_
_atom_site_aniso_label
_atom_site_aniso_U_11
_atom_site_aniso_U_22
_atom_site_aniso_U_33
_atom_site_aniso_U_12
_atom_site_aniso_U_13
_atom_site_aniso_U_23
C1 .0187(11) .0226(13) .0177(11) .0043(9) -.0052(9) -.0047(10)
C2 .0259(12) .0245(13) .0263(13) .0026(10) -.0088(10) -.0086(10)
C3 .0271(12) .0211(13) .0295(13) .0002(10) -.0082(11) -.0013(11)
C4 .0257(12) .0279(14) .0218(12) .0005(10) -.0054(10) -.0001(11)
C5 .0238(11) .0303(14) .0229(12) .0069(10) -.0091(10) -.0096(10)
C6 .0187(11) .0194(12) .0256(12) .0043(9) -.0080(10) -.0053(10)
C7 .0268(12) .0244(13) .0207(11) .0060(10) -.0082(10) -.0114(10)
C8 .0277(12) .0283(14) .0254(12) .0051(10) -.0103(10) -.0112(10)
C9 .0267(12) .0344(14) .0243(12) .0149(11) -.0064(11) -.0116(11)
C10 .0217(11) .0398(15) .0194(12) .0055(11) -.0016(10) -.0074(11)
C11 .0216(11) .0257(13) .0305(13) .0003(10) -.0056(10) -.0066(11)
C12 .0182(11) .0265(13) .0272(13) -.0001(10) -.0062(10) -.0063(10)
C13 .0241(11) .0163(12) .0190(11) .0049(9) -.0050(10) -.0067(9)
C14 .0240(11) .0226(13) .0304(13) .0050(10) -.0102(11) -.0107(11)
C15 .0338(13) .0273(13) .0298(13) .0077(11) -.0185(11) -.0121(11)
C16 .0359(13) .0239(13) .0197(12) .0075(10) -.0126(11) -.0084(10)
C17 .0267(12) .0215(12) .0232(12) .0049(10) -.0078(10) -.0079(10)
C18 .0230(11) .0197(12) .0220(12) .0047(9) -.0095(10) -.0095(10)
C19 .0199(11) .0238(13) .0210(11) .0022(9) -.0040(10) -.0068(10)
C20 .0238(12) .0225(13) .0290(13) .0035(10) -.0094(10) -.0091(10)
C21 .0280(12) .0248(13) .0252(12) .0087(10) -.0056(11) -.0092(10)
C22 .0345(13) .0234(13) .0205(12) .0053(10) -.0002(11) -.0087(10)
C23 .0316(13) .0269(14) .0245(12) .0050(10) -.0102(11) -.0124(11)
C24 .0313(12) .0234(13) .0234(12) .0042(10) -.0089(11) -.0115(10)
N1 .0226(11) .0204(12) .0184(10) .0037(9) -.0038(9) -.0051(9)
O1 .0263(8) .0192(8) .0200(8) .0043(7) -.0059(7) -.0066(7)
O2 .0249(8) .0265(9) .0221(8) .0060(7) -.0053(7) -.0081(7)
O3 .0286(8) .0279(9) .0211(8) .0029(7) -.0057(7) -.0069(7)
O4 .0202(8) .0248(9) .0210(8) .0008(6) -.0051(7) -.0056(7)
O5 .0192(7) .0250(9) .0195(8) .0017(6) -.0064(6) -.0073(7)
O6 .0266(8) .0221(9) .0223(8) .0058(7) -.0079(7) -.0083(7)
O7 .0268(8) .0268(9) .0215(8) .0000(7) -.0041(7) -.0074(7)
O8 .0286(8) .0205(8) .0195(8) .0042(7) -.0061(7) -.0073(7)
F1 .0375(8) .0759(12) .0536(10) -.0070(8) .0012(8) -.0481(9)
F2 .0294(8) .0660(11) .0357(8) -.0117(7) -.0008(7) -.0197(8)
F3 .0626(11) .0683(12) .0683(12) -.0244(9) .0108(9) -.0524(10)
F4 .0315(7) .0495(10) .0339(8) -.0119(7) .0070(6) -.0253(7)
F5 .0589(11) .0520(12) .0856(14) .0115(9) -.0358(11) .0125(10)
F6 .0682(12) .0492(11) .0782(13) .0054(9) -.0482(11) .0049(9)
P1 .0258(3) .0247(4) .0232(3) .0022(3) -.0058(3) -.0086(3)

loop_
_atom_type_symbol
_atom_type_description
_atom_type_scat_dispersion_real
_atom_type_scat_dispersion_imag
_atom_type_scat_source
C C .0033 .0016 'International Tables Vol C Tables 4.2.6.8 and 6.1.1.4'
H H 0 0 'International Tables Vol C Tables 4.2.6.8 and 6.1.1.4'
F F .0171 .0103 'International Tables Vol C Tables 4.2.6.8 and 6.1.1.4'
N N .0061 .0033 'International Tables Vol C Tables 4.2.6.8 and 6.1.1.4'
O O .0106 .006 'International Tables Vol C Tables 4.2.6.8 and 6.1.1.4'
P P .1023 .0942 'International Tables Vol C Tables 4.2.6.8 and 6.1.1.4'

loop_
_geom_angle_atom_site_label_1
_geom_angle_atom_site_label_2
_geom_angle_atom_site_label_3
_geom_angle
O8 C1 C2 124.16(19)
O8 C1 C6 116.02(19)
C2 C1 C6 119.82(19)
C1 C2 C3 120.3(2)
C1 C2 H2 119.8
C3 C2 H2 119.8
C4 C3 C2 119.9(2)
C4 C3 H3 120.1
C2 C3 H3 120.1
C3 C4 C5 120.6(2)
C3 C4 H4 119.7
C5 C4 H4 119.7
C4 C5 C6 120.1(2)
C4 C5 H5 119.9
C6 C5 H5 119.9
O1 C6 C5 124.42(19)
O1 C6 C1 116.31(18)
C5 C6 C1 119.3(2)
O1 C7 C8 108.56(17)
O1 C7 H7A 110
C8 C7 H7A 110
O1 C7 H7B 110
C8 C7 H7B 110
H7A C7 H7B 108.4
O2 C8 C7 115.49(17)
O2 C8 H8A 108.4
C7 C8 H8A 108.4
O2 C8 H8B 108.4
C7 C8 H8B 108.4
H8A C8 H8B 107.5
O2 C9 C10 110.67(18)
O2 C9 H9A 109.5
C10 C9 H9A 109.5
O2 C9 H9B 109.5
C10 C9 H9B 109.5
H9A C9 H9B 108.1
O3 C10 C9 107.83(19)
O3 C10 H10A 110.1
C9 C10 H10A 110.1
O3 C10 H10B 110.1
C9 C10 H10B 110.1
H10A C10 H10B 108.5
O3 C11 C12 108.88(18)
O3 C11 H11A 109.9
C12 C11 H11A 109.9
O3 C11 H11B 109.9
C12 C11 H11B 109.9
H11A C11 H11B 108.3
O4 C12 C11 108.60(16)
O4 C12 H12A 110
C11 C12 H12A 110
O4 C12 H12B 110
C11 C12 H12B 110
H12A C12 H12B 108.4
C14 C13 O4 123.93(19)
C14 C13 C18 119.9(2)
O4 C13 C18 116.13(17)
C13 C14 C15 119.9(2)
C13 C14 H14 120.1
C15 C14 H14 120.1
C16 C15 C14 120.4(2)
C16 C15 H15 119.8
C14 C15 H15 119.8
C15 C16 C17 119.8(2)
C15 C16 H16 120.1
C17 C16 H16 120.1
C18 C17 C16 120.4(2)
C18 C17 H17 119.8
C16 C17 H17 119.8
C17 C18 O5 124.86(19)
C17 C18 C13 119.57(18)
O5 C18 C13 115.53(18)
O5 C19 C20 108.30(17)
O5 C19 H19A 110
C20 C19 H19A 110
O5 C19 H19B 110
C20 C19 H19B 110
H19A C19 H19B 108.4
O6 C20 C19 115.54(18)
O6 C20 H20A 108.4
C19 C20 H20A 108.4
O6 C20 H20B 108.4
C19 C20 H20B 108.4
H20A C20 H20B 107.5
O6 C21 C22 111.23(17)
O6 C21 H21A 109.4
C22 C21 H21A 109.4
O6 C21 H21B 109.4
C22 C21 H21B 109.4
H21A C21 H21B 108
O7 C22 C21 107.73(18)
O7 C22 H22A 110.2
C21 C22 H22A 110.2
O7 C22 H22B 110.2
C21 C22 H22B 110.2
H22A C22 H22B 108.5
O7 C23 C24 108.98(17)
O7 C23 H23A 109.9
C24 C23 H23A 109.9
O7 C23 H23B 109.9
C24 C23 H23B 109.9
H23A C23 H23B 108.3
O8 C24 C23 109.02(18)
O8 C24 H24A 109.9
C23 C24 H24A 109.9
O8 C24 H24B 109.9
C23 C24 H24B 109.9
H24A C24 H24B 108.3
H1C N1 H1D 109(2)
H1C N1 H1A 106(2)
H1D N1 H1A 114(2)
H1C N1 H1B 107(2)
H1D N1 H1B 111(2)
H1A N1 H1B 110(2)
C6 O1 C7 116.35(16)
C8 O2 C9 115.79(16)
C11 O3 C10 111.97(17)
C13 O4 C12 116.32(15)
C18 O5 C19 115.06(15)
C20 O6 C21 115.92(16)
C23 O7 C22 112.34(16)
C1 O8 C24 115.60(16)
F6 P1 F3 89.39(11)
F6 P1 F5 178.84(11)
F3 P1 F5 91.74(11)
F6 P1 F1 89.95(10)
F3 P1 F1 179.23(10)
F5 P1 F1 88.92(10)
F6 P1 F2 90.85(9)
F3 P1 F2 89.38(9)
F5 P1 F2 88.90(9)
F1 P1 F2 91.02(8)
F6 P1 F4 89.82(9)
F3 P1 F4 90.76(8)
F5 P1 F4 90.44(9)
F1 P1 F4 88.85(8)
F2 P1 F4 179.32(9)

loop_
_geom_bond_atom_site_label_1
_geom_bond_atom_site_label_2
_geom_bond_site_symmetry_2
_geom_bond_distance
_geom_bond_publ_flag
C1 O8 . 1.378(2) ?
C1 C2 . 1.382(3) ?
C1 C6 . 1.407(3) ?
C2 C3 . 1.394(3) ?
C2 H2 . .95 ?
C3 C4 . 1.373(3) ?
C3 H3 . .95 ?
C4 C5 . 1.388(3) ?
C4 H4 . .95 ?
C5 C6 . 1.390(3) ?
C5 H5 . .95 ?
C6 O1 . 1.376(3) ?
C7 O1 . 1.442(2) ?
C7 C8 . 1.501(3) ?
C7 H7A . .99 ?
C7 H7B . .99 ?
C8 O2 . 1.435(2) ?
C8 H8A . .99 ?
C8 H8B . .99 ?
C9 O2 . 1.445(2) ?
C9 C10 . 1.504(3) ?
C9 H9A . .99 ?
C9 H9B . .99 ?
C10 O3 . 1.429(3) ?
C10 H10A . .99 ?
C10 H10B . .99 ?
C11 O3 . 1.421(3) ?
C11 C12 . 1.495(3) ?
C11 H11A . .99 ?
C11 H11B . .99 ?
C12 O4 . 1.445(2) ?
C12 H12A . .99 ?
C12 H12B . .99 ?
C13 C14 . 1.381(3) ?
C13 O4 . 1.383(2) ?
C13 C18 . 1.409(3) ?
C14 C15 . 1.396(3) ?
C14 H14 . .95 ?
C15 C16 . 1.375(3) ?
C15 H15 . .95 ?
C16 C17 . 1.401(3) ?
C16 H16 . .95 ?
C17 C18 . 1.375(3) ?
C17 H17 . .95 ?
C18 O5 . 1.382(2) ?
C19 O5 . 1.445(2) ?
C19 C20 . 1.511(3) ?
C19 H19A . .99 ?
C19 H19B . .99 ?
C20 O6 . 1.429(3) ?
C20 H20A . .99 ?
C20 H20B . .99 ?
C21 O6 . 1.443(3) ?
C21 C22 . 1.504(3) ?
C21 H21A . .99 ?
C21 H21B . .99 ?
C22 O7 . 1.427(3) ?
C22 H22A . .99 ?
C22 H22B . .99 ?
C23 O7 . 1.419(3) ?
C23 C24 . 1.494(3) ?
C23 H23A . .99 ?
C23 H23B . .99 ?
C24 O8 . 1.446(2) ?
C24 H24A . .99 ?
C24 H24B . .99 ?
N1 H1C . .90(3) ?
N1 H1D . .97(3) ?
N1 H1A . .97(3) ?
N1 H1B . .88(3) ?
F1 P1 . 1.5938(15) ?
F2 P1 . 1.5949(14) ?
F3 P1 . 1.5758(15) ?
F4 P1 . 1.5998(14) ?
F5 P1 . 1.5789(15) ?
F6 P1 . 1.5753(15) ?

loop_
_geom_hbond_atom_site_label_D
_geom_hbond_atom_site_label_H
_geom_hbond_atom_site_label_A
_geom_hbond_distance_DH
_geom_hbond_distance_HA
_geom_hbond_distance_DA
_geom_hbond_angle_DHA
N1 H1B O1 .88(3) 2.48(3) 3.038(2) 122(2)
N1 H1A O2 .97(3) 1.91(3) 2.848(2) 163(2)
N1 H1C O4 .90(3) 2.08(3) 2.973(2) 168(3)
N1 H1C O5 .90(3) 2.48(3) 3.035(2) 120(2)
N1 H1D O6 .97(3) 1.90(3) 2.862(2) 168(2)
N1 H1B O8 .88(3) 2.11(3) 2.977(3) 168(2)
